data_2205221
loop_
_publ_author_name
'Fu, Yun-Long'
'Xu, Zhi-Wei'
'Ren, Jia-Lin'
'Ng, Seik Weng'

_publ_section_title
;
 Bis[diethylenetriaminium(3+)] tris(sulfate) monohydrate
;
_journal_issue 3
_journal_name_full 'Acta Crystallographica Section E'
_journal_page_first o772
_journal_page_last o773
_journal_paper_doi 10.1107/S1600536805005362
_journal_volume 61
_journal_year 2005
_chemical_formula_iupac '2C4 H16 N3 3+, 3S O4 2-, H2 O'
_chemical_formula_moiety '2C4 H16 N3 3+, 3S O4 2-, H2 O'
_chemical_formula_sum 'C8 H34 N6 O13 S3'
_chemical_formula_weight 518.59
_chemical_name_systematic
;
Bis[diethylenetriaminium(3+)] tris(sulfate) monohydrate
;
_space_group_IT_number 15
_symmetry_cell_setting monoclinic
_symmetry_space_group_name_Hall '-C 2yc'
_symmetry_space_group_name_H-M 'C 1 2/c 1'
_atom_sites_solution_hydrogens geom
_atom_sites_solution_primary direct
_atom_sites_solution_secondary difmap
_audit_creation_method SHELXL-97
_cell_angle_alpha 90.00
_cell_angle_beta 102.045(2)
_cell_angle_gamma 90.00
_cell_formula_units_Z 4
_cell_length_a 10.2490(10)
_cell_length_b 13.6480(10)
_cell_length_c 16.082(2)
_cell_measurement_reflns_used 1515
_cell_measurement_temperature 295(2)
_cell_measurement_theta_max 27.1
_cell_measurement_theta_min 2.5
_cell_volume 2200.0(4)
_computing_cell_refinement 'SAINT (Bruker, 2002)'
_computing_data_collection 'SMART (Bruker, 2002)'
_computing_data_reduction SAINT
_computing_molecular_graphics 'ORTEPII (Johnson, 1976)'
_computing_publication_material SHELXL97
_computing_structure_refinement 'SHELXL97 (Sheldrick, 1997)'
_computing_structure_solution 'SHELXS97 (Sheldrick, 1997)'
_diffrn_ambient_temperature 295(2)
_diffrn_measured_fraction_theta_full 0.97
_diffrn_measured_fraction_theta_max 0.97
_diffrn_measurement_device_type 'Bruker APEX area-detector'
_diffrn_measurement_method '\f and \w'
_diffrn_radiation_monochromator graphite
_diffrn_radiation_source 'fine-focus sealed tube'
_diffrn_radiation_type MoK\a
_diffrn_radiation_wavelength 0.71073
_diffrn_reflns_av_R_equivalents 0.033
_diffrn_reflns_av_sigmaI/netI 0.046
_diffrn_reflns_limit_h_max 13
_diffrn_reflns_limit_h_min -10
_diffrn_reflns_limit_k_max 17
_diffrn_reflns_limit_k_min -17
_diffrn_reflns_limit_l_max 20
_diffrn_reflns_limit_l_min -16
_diffrn_reflns_number 6500
_diffrn_reflns_theta_full 27.5
_diffrn_reflns_theta_max 27.5
_diffrn_reflns_theta_min 2.5
_diffrn_standards_decay_% 0
_diffrn_standards_interval_count 0
_diffrn_standards_interval_time 0
_diffrn_standards_number 0
_exptl_absorpt_coefficient_mu 0.409
_exptl_absorpt_correction_type none
_exptl_crystal_colour Yellow
_exptl_crystal_density_diffrn 1.566
_exptl_crystal_density_method 'not measured'
_exptl_crystal_description Block
_exptl_crystal_F_000 1104
_exptl_crystal_size_max 0.15
_exptl_crystal_size_mid 0.13
_exptl_crystal_size_min 0.12
_refine_diff_density_max 0.52
_refine_diff_density_min -0.37
_refine_ls_extinction_method none
_refine_ls_goodness_of_fit_ref 1.02
_refine_ls_hydrogen_treatment mixed
_refine_ls_matrix_type full
_refine_ls_number_parameters 155
_refine_ls_number_reflns 2468
_refine_ls_number_restraints 6
_refine_ls_restrained_S_all 1.06
_refine_ls_R_factor_all 0.074
_refine_ls_R_factor_gt 0.058
_refine_ls_shift/su_max 0.001
_refine_ls_shift/su_mean 0.000
_refine_ls_structure_factor_coef Fsqd
_refine_ls_weighting_details 'calc w = 1/[\s^2^(Fo^2^)+(0.0814P)^2^+3.1409P] where P = (Fo^2^+2Fc^2^)/3'
_refine_ls_weighting_scheme calc
_refine_ls_wR_factor_gt 0.143
_refine_ls_wR_factor_ref 0.154
_reflns_number_gt 1971
_reflns_number_total 2468
_reflns_threshold_expression I>2\s(I)
_cod_data_source_file bt6607.cif
_cod_data_source_block I
_cod_depositor_comments
;
The following automatic conversions were performed:
'_exptl_absorpt_correction_type' value 'None' changed to 'none' according
to '/home/saulius/struct/CIF-dictionaries/cif_core.dic' dictionary named
'cif_core.dic' version 2.4.1 from 2010-06-29.

Automatic conversion script
Id: cif_fix_enum 1527 2010-12-29 10:47:43Z saulius 

The following automatic conversions were performed:

'_exptl_absorpt_correction_type' value 'None' changed to 'none'
according to /home/saulius/struct/CIF-dictionaries/cif_core.dic
dictionary named 'cif_core.dic' version 2.4.1 from 2010-06-29.

Automatic conversion script
Id: cif_fix_values 1715 2011-07-08 13:25:40Z adriana 
;
_cod_original_cell_volume 2199.9(4)
_cod_original_sg_symbol_H-M 'C 2/c'
_cod_database_code 2205221
_cod_database_fobs_code 2205221

loop_
_symmetry_equiv_pos_as_xyz
'x, y, z'
'-x, y, -z+1/2'
'x+1/2, y+1/2, z'
'-x+1/2, y+1/2, -z+1/2'
'-x, -y, -z'
'x, -y, z-1/2'
'-x+1/2, -y+1/2, -z'
'x+1/2, -y+1/2, z-1/2'

loop_
_atom_site_label
_atom_site_fract_x
_atom_site_fract_y
_atom_site_fract_z
_atom_site_U_iso_or_equiv
_atom_site_adp_type
_atom_site_calc_flag
_atom_site_refinement_flags
_atom_site_occupancy
_atom_site_disorder_assembly
_atom_site_disorder_group
_atom_site_type_symbol
S1 -0.02979(8) 0.30927(5) 0.53962(5) 0.0325(2) Uani d . 1 . . S
S2 0.5000 0.46114(7) 0.7500 0.0282(3) Uani d SD 1 . . S
O1 0.1158(2) 0.3145(2) 0.5720(2) 0.0476(6) Uani d . 1 . . O
O2 -0.0955(2) 0.3729(2) 0.5922(2) 0.0482(7) Uani d . 1 . . O
O3 -0.0618(2) 0.3480(2) 0.4522(2) 0.0484(7) Uani d . 1 . . O
O4 -0.0736(3) 0.2083(2) 0.5432(2) 0.0521(7) Uani d . 1 . . O
O5 0.4522(6) 0.5410(3) 0.6899(3) 0.056(2) Uani d PD 0.50 A -1 O
O6 0.4621(7) 0.3675(3) 0.7073(4) 0.073(2) Uani d PD 0.50 A -1 O
O7 0.6473(4) 0.4659(4) 0.7594(4) 0.0530(10) Uani d PD 0.50 A -1 O
O8 0.4654(7) 0.4725(5) 0.8317(3) 0.076(2) Uani d PD 0.50 A -1 O
O1w 0.0000 0.4740(4) 0.7500 0.139(3) Uani d S 1 . . O
N1 0.2490(3) 0.4872(2) 0.5531(2) 0.0374(7) Uani d . 1 . . N
N2 0.3032(2) 0.3691(2) 0.3524(2) 0.0277(5) Uani d . 1 . . N
N3 0.2069(3) 0.2139(2) 0.1576(2) 0.0380(6) Uani d . 1 . . N
C1 0.3239(3) 0.4580(2) 0.4881(2) 0.0345(7) Uani d . 1 . . C
C2 0.2300(3) 0.4143(2) 0.4122(2) 0.0354(7) Uani d . 1 . . C
C3 0.2146(3) 0.3227(2) 0.2790(2) 0.0331(7) Uani d . 1 . . C
C4 0.2948(3) 0.2662(2) 0.2271(2) 0.0355(7) Uani d . 1 . . C
H1w1 -0.0261 0.4368 0.7068 0.167 Uiso d . 1 . . H
H1n1 0.3031 0.5119 0.5961 0.045 Uiso calc R 1 . . H
H1n2 0.2107 0.4366 0.5690 0.045 Uiso calc R 1 . . H
H1n3 0.1898 0.5300 0.5320 0.045 Uiso calc R 1 . . H
H2n1 0.3502 0.4134 0.3342 0.033 Uiso calc R 1 . . H
H2n2 0.3571 0.3257 0.3789 0.033 Uiso calc R 1 . . H
H3n1 0.2544 0.1819 0.1286 0.046 Uiso calc R 1 . . H
H3n2 0.1574 0.2553 0.1251 0.046 Uiso calc R 1 . . H
H3n3 0.1574 0.1737 0.1783 0.046 Uiso calc R 1 . . H
H1a 0.3916 0.4103 0.5119 0.041 Uiso calc R 1 . . H
H1b 0.3681 0.5148 0.4704 0.041 Uiso calc R 1 . . H
H2a 0.1747 0.3652 0.4316 0.043 Uiso calc R 1 . . H
H2b 0.1717 0.4652 0.3832 0.043 Uiso calc R 1 . . H
H3a 0.1627 0.3726 0.2439 0.040 Uiso calc R 1 . . H
H3b 0.1532 0.2788 0.2989 0.040 Uiso calc R 1 . . H
H4a 0.3515 0.3108 0.2038 0.043 Uiso calc R 1 . . H
H4b 0.3516 0.2196 0.2633 0.043 Uiso calc R 1 . . H

loop_
_atom_site_aniso_label
_atom_site_aniso_U_11
_atom_site_aniso_U_22
_atom_site_aniso_U_33
_atom_site_aniso_U_12
_atom_site_aniso_U_13
_atom_site_aniso_U_23
S1 0.0352(4) 0.0303(4) 0.0330(4) 0.0067(3) 0.0095(3) 0.0096(3)
S2 0.0310(6) 0.0247(5) 0.0267(5) 0.000 0.0012(4) 0.000
O1 0.0350(10) 0.058(2) 0.047(2) 0.0100(10) 0.0030(10) 0.0200(10)
O2 0.051(2) 0.0350(10) 0.064(2) 0.0040(10) 0.0240(10) -0.0050(10)
O3 0.0420(10) 0.060(2) 0.0410(10) -0.0030(10) 0.0020(10) 0.0210(10)
O4 0.074(2) 0.0290(10) 0.059(2) 0.0030(10) 0.0260(10) 0.0050(10)
O5 0.073(4) 0.036(3) 0.044(3) 0.004(2) -0.021(3) 0.007(2)
O6 0.079(4) 0.031(3) 0.097(5) -0.013(3) -0.011(3) -0.010(3)
O7 0.031(3) 0.065(4) 0.064(3) -0.004(2) 0.013(2) 0.013(3)
O8 0.084(5) 0.106(6) 0.049(3) 0.034(4) 0.039(3) 0.018(3)
O1w 0.239(8) 0.055(3) 0.083(4) 0.000 -0.059(5) 0.000
N1 0.040(2) 0.038(2) 0.0310(10) 0.0150(10) -0.0030(10) -0.0060(10)
N2 0.0270(10) 0.0270(10) 0.0300(10) 0.0020(10) 0.0070(10) 0.0020(10)
N3 0.046(2) 0.036(2) 0.035(2) -0.0100(10) 0.0170(10) -0.0050(10)
C1 0.028(2) 0.036(2) 0.037(2) 0.0020(10) 0.0030(10) -0.0050(10)
C2 0.028(2) 0.044(2) 0.035(2) 0.0020(10) 0.0070(10) -0.0090(10)
C3 0.029(2) 0.035(2) 0.035(2) -0.0010(10) 0.0060(10) -0.0050(10)
C4 0.034(2) 0.037(2) 0.036(2) 0.0020(10) 0.0070(10) -0.0050(10)

loop_
_atom_type_symbol
_atom_type_description
_atom_type_scat_dispersion_real
_atom_type_scat_dispersion_imag
_atom_type_scat_source
C C 0.0033 0.0016 'International Tables Vol C Tables 4.2.6.8 and 6.1.1.4'
H H 0.0000 0.0000 'International Tables Vol C Tables 4.2.6.8 and 6.1.1.4'
N N 0.0061 0.0033 'International Tables Vol C Tables 4.2.6.8 and 6.1.1.4'
O O 0.0106 0.0060 'International Tables Vol C Tables 4.2.6.8 and 6.1.1.4'
S S 0.1246 0.1234 'International Tables Vol C Tables 4.2.6.8 and 6.1.1.4'

loop_
_geom_angle_atom_site_label_1
_geom_angle_atom_site_label_2
_geom_angle_atom_site_label_3
_geom_angle
_geom_angle_publ_flag
O1 S1 O2 108.6(2) yes
O1 S1 O3 109.10(10) yes
O1 S1 O4 109.2(2) yes
O2 S1 O3 107.4(2) yes
O2 S1 O4 110.80(10) yes
O3 S1 O4 111.7(2) yes
O5 S2 O6 108.6(3) yes
O5 S2 O7 103.1(3) yes
O5 S2 O8 114.1(4) yes
O6 S2 O7 104.5(4) yes
O6 S2 O8 115.5(4) yes
O7 S2 O8 109.9(4) yes
C3 N2 C2 113.0(2) yes
N1 C1 C2 109.9(2) yes
N2 C2 C1 111.5(2) yes
N2 C3 C4 110.4(2) yes
N3 C4 C3 110.7(3) yes
C1 N1 H1n1 109.5 no
C1 N1 H1n2 109.5 no
H1n1 N1 H1n2 109.5 no
C1 N1 H1n3 109.5 no
H1n1 N1 H1n3 109.5 no
H1n2 N1 H1n3 109.5 no
C3 N2 H2n1 109.0 no
C2 N2 H2n1 109.0 no
C3 N2 H2n2 109.0 no
C2 N2 H2n2 109.0 no
H2n1 N2 H2n2 107.8 no
C4 N3 H3n1 109.5 no
C4 N3 H3n2 109.5 no
H3n1 N3 H3n2 109.5 no
C4 N3 H3n3 109.5 no
H3n1 N3 H3n3 109.5 no
H3n2 N3 H3n3 109.5 no
N1 C1 H1a 109.7 no
C2 C1 H1a 109.7 no
N1 C1 H1b 109.7 no
C2 C1 H1b 109.7 no
H1a C1 H1b 108.2 no
N2 C2 H2a 109.3 no
C1 C2 H2a 109.3 no
N2 C2 H2b 109.3 no
C1 C2 H2b 109.3 no
H2a C2 H2b 108.0 no
N2 C3 H3a 109.6 no
C4 C3 H3a 109.6 no
N2 C3 H3b 109.6 no
C4 C3 H3b 109.6 no
H3a C3 H3b 108.1 no
N3 C4 H4a 109.5 no
C3 C4 H4a 109.5 no
N3 C4 H4b 109.5 no
C3 C4 H4b 109.5 no
H4a C4 H4b 108.1 no

loop_
_geom_bond_atom_site_label_1
_geom_bond_atom_site_label_2
_geom_bond_distance
_geom_bond_publ_flag
S1 O1 1.476(2) yes
S1 O2 1.470(2) yes
S1 O3 1.473(2) yes
S1 O4 1.455(2) yes
S2 O5 1.471(3) yes
S2 O6 1.465(4) yes
S2 O7 1.486(3) yes
S2 O8 1.439(4) yes
N1 C1 1.474(4) yes
N2 C3 1.474(4) yes
N2 C2 1.474(4) yes
N3 C4 1.466(4) yes
C1 C2 1.510(4) yes
C3 C4 1.500(4) yes
O1w H1w1 0.86 no
N1 H1n1 0.86 no
N1 H1n2 0.86 no
N1 H1n3 0.86 no
N2 H2n1 0.86 no
N2 H2n2 0.86 no
N3 H3n1 0.86 no
N3 H3n2 0.86 no
N3 H3n3 0.86 no
C1 H1a 0.97 no
C1 H1b 0.97 no
C2 H2a 0.97 no
C2 H2b 0.97 no
C3 H3a 0.97 no
C3 H3b 0.97 no
C4 H4a 0.97 no
C4 H4b 0.97 no

loop_
_geom_hbond_atom_site_label_D
_geom_hbond_atom_site_label_H
_geom_hbond_atom_site_label_A
_geom_hbond_site_symmetry_A
_geom_hbond_distance_DH
_geom_hbond_distance_HA
_geom_hbond_distance_DA
_geom_hbond_angle_DHA
O1w H1w1 O2 . 0.86 2.03 2.875(4) 169
N1 H1n2 O1 . 0.86 1.93 2.772(4) 164
N1 H1n1 O5 . 0.86 1.95 2.793(5) 166
N1 H1n3 O3 5_566 0.86 2.17 2.946(4) 151
N2 H2n2 O1 7_556 0.86 2.07 2.833(3) 148
N2 H2n1 O8 6_565 0.86 1.96 2.788(6) 161
N3 H3n1 O2 8 0.86 1.91 2.738(4) 162
N3 H3n3 O6 8_455 0.86 2.22 3.001(7) 151
N3 H3n3 O7 8_455 0.86 2.32 3.080(6) 147
N3 H3n3 O8 7_556 0.86 2.35 3.122(8) 150
N3 H3n2 O3 2 0.86 1.90 2.755(4) 174

loop_
_geom_torsion_atom_site_label_1
_geom_torsion_atom_site_label_2
_geom_torsion_atom_site_label_3
_geom_torsion_atom_site_label_4
_geom_torsion
_geom_torsion_publ_flag
C3 N2 C2 C1 178.0(3) no
N1 C1 C2 N2 -170.3(2) no
C2 N2 C3 C4 -172.1(3) no
N2 C3 C4 N3 175.8(2) no
